data_4338944
loop_
_publ_author_name
'Cotton, F. Albert'
'Li, Zhong'
'Liu, Chun Y.'
'Murillo, Carlos A.'

_publ_section_title
;
 Enhancement in electronic communication upon replacement of Mo-O by Mo-S
 bonds in tetranuclear clusters of the type [Mo2]2(mu-E-E)2 (E = O or S).
;
_journal_issue 22
_journal_name_full 'Inorganic chemistry'
_journal_page_first 9294
_journal_page_last 9302
_journal_paper_doi 10.1021/ic701303k
_journal_volume 46
_journal_year 2007
_chemical_formula_moiety '[Mo2(C15H15N2O2)2]2(C6H4O2)2, 0.5(CH2Cl2)'
_chemical_formula_sum 'C73 H70 Cl2 Mo4 N8 O12'
_chemical_formula_weight 1706.03
_chemical_name_common '[Mo2(DAniF)2]2(C6H4O2)2, 0.5(CH2Cl2)'
_chemical_name_systematic
; 
 ? 
;
_space_group_IT_number 2
_symmetry_cell_setting triclinic
_symmetry_space_group_name_Hall '-P 1'
_symmetry_space_group_name_H-M 'P -1'
_atom_sites_solution_hydrogens geom
_atom_sites_solution_primary direct
_atom_sites_solution_secondary difmap
_audit_creation_method SHELXL-97
_cell_angle_alpha 104.881(5)
_cell_angle_beta 108.272(4)
_cell_angle_gamma 106.460(5)
_cell_formula_units_Z 1
_cell_length_a 10.590(3)
_cell_length_b 14.603(4)
_cell_length_c 14.675(4)
_cell_measurement_reflns_used 7728
_cell_measurement_temperature 213(2)
_cell_measurement_theta_max 27.75
_cell_measurement_theta_min 2.21
_cell_volume 1912.0(9)
_computing_cell_refinement SAINT
_computing_data_collection SMART
_computing_data_reduction SAINT
_computing_molecular_graphics XP
_computing_publication_material CIFTAB
_computing_structure_refinement 'SHELXL-97 (Sheldrick, 1997)'
_computing_structure_solution 'SHELXS-97 (Sheldrick, 1990)'
_diffrn_ambient_temperature 213(2)
_diffrn_measured_fraction_theta_full 0.990
_diffrn_measured_fraction_theta_max 0.990
_diffrn_measurement_device_type 'None (area detector data)'
_diffrn_measurement_method '\w scans'
_diffrn_radiation_monochromator graphite
_diffrn_radiation_source 'normal-focus sealed tube'
_diffrn_radiation_type MoK\a
_diffrn_radiation_wavelength 0.71073
_diffrn_reflns_av_R_equivalents 0.0273
_diffrn_reflns_av_sigmaI/netI 0.0380
_diffrn_reflns_limit_h_max 11
_diffrn_reflns_limit_h_min -11
_diffrn_reflns_limit_k_max 15
_diffrn_reflns_limit_k_min -13
_diffrn_reflns_limit_l_max 15
_diffrn_reflns_limit_l_min -15
_diffrn_reflns_number 9812
_diffrn_reflns_theta_full 22.50
_diffrn_reflns_theta_max 22.50
_diffrn_reflns_theta_min 2.14
_exptl_absorpt_coefficient_mu 0.773
_exptl_absorpt_correction_T_max 0.9407
_exptl_absorpt_correction_T_min 0.7372
_exptl_absorpt_correction_type multi-scan
_exptl_absorpt_process_details SADABS
_exptl_crystal_colour orange
_exptl_crystal_density_diffrn 1.482
_exptl_crystal_density_method 'not measured'
_exptl_crystal_description block
_exptl_crystal_F_000 862
_exptl_crystal_size_max 0.42
_exptl_crystal_size_mid 0.20
_exptl_crystal_size_min 0.08
_refine_diff_density_max 2.559
_refine_diff_density_min -0.933
_refine_diff_density_rms 0.150
_refine_ls_extinction_method none
_refine_ls_goodness_of_fit_ref 1.065
_refine_ls_hydrogen_treatment noref
_refine_ls_matrix_type full
_refine_ls_number_parameters 358
_refine_ls_number_reflns 4961
_refine_ls_number_restraints 2
_refine_ls_restrained_S_all 1.066
_refine_ls_R_factor_all 0.0664
_refine_ls_R_factor_gt 0.0581
_refine_ls_shift/su_max 0.002
_refine_ls_shift/su_mean 0.000
_refine_ls_structure_factor_coef Fsqd
_refine_ls_weighting_details 'calc w=1/[\s^2^(Fo^2^)+(0.0988P)^2^+8.2648P] where P=(Fo^2^+2Fc^2^)/3'
_refine_ls_weighting_scheme calc
_refine_ls_wR_factor_gt 0.1568
_refine_ls_wR_factor_ref 0.1649
_reflns_number_gt 4260
_reflns_number_total 4961
_reflns_threshold_expression >2sigma(I)
_cod_data_source_file ic701303k.cif
_cod_data_source_block xl
_cod_original_cell_volume 1912.2(10)
_cod_original_sg_symbol_H-M P-1
_cod_database_code 4338944

loop_
_symmetry_equiv_pos_as_xyz
'x, y, z'
'-x, -y, -z'

loop_
_atom_site_label
_atom_site_type_symbol
_atom_site_fract_x
_atom_site_fract_y
_atom_site_fract_z
_atom_site_U_iso_or_equiv
_atom_site_adp_type
_atom_site_occupancy
_atom_site_symmetry_multiplicity
_atom_site_calc_flag
_atom_site_refinement_flags
Mo1 Mo 0.60181(6) 1.12636(4) 0.98651(4) 0.0225(2) Uani 1 1 d .
Mo2 Mo 0.53574(6) 1.12573(4) 1.10820(4) 0.0227(2) Uani 1 1 d .
N1 N 0.5152(6) 1.2333(4) 0.9539(4) 0.0261(13) Uani 1 1 d .
N2 N 0.4486(6) 1.2351(4) 1.0875(4) 0.0264(13) Uani 1 1 d .
N3 N 0.8094(6) 1.2388(4) 1.0906(4) 0.0266(13) Uani 1 1 d .
N4 N 0.7396(6) 1.2358(4) 1.2220(4) 0.0282(13) Uani 1 1 d .
O1 O 0.4685(6) 1.3044(5) 0.5911(4) 0.0509(15) Uani 1 1 d .
O2 O 0.2058(5) 1.3861(4) 1.3466(4) 0.0390(12) Uani 1 1 d .
O3 O 1.2198(5) 1.3890(4) 0.9448(4) 0.0367(12) Uani 1 1 d .
O4 O 0.8531(6) 1.3065(6) 1.6383(4) 0.0612(17) Uani 1 1 d .
O01 O 0.4249(5) 0.9993(3) 0.8575(3) 0.0256(10) Uiso 1 1 d .
O02 O 0.6711(5) 1.0011(3) 0.9708(3) 0.0251(10) Uiso 1 1 d .
C1 C 0.2810(16) 0.9982(11) 0.8429(11) 0.102(4) Uiso 1 1 d .
C2 C 0.1869(16) 0.9969(10) 0.7566(11) 0.102(4) Uiso 1 1 d .
H2A H 0.2152 0.9961 0.7019 0.123 Uiso 1 1 calc R
C3 C 0.0669(15) 0.9966(10) 0.7433(11) 0.093(4) Uiso 1 1 d .
H3A H 0.0069 0.9945 0.6794 0.112 Uiso 1 1 calc R
C4 C 0.0147(17) 0.9996(11) 0.8253(12) 0.108(4) Uiso 1 1 d .
H4A H -0.0767 1.0012 0.8152 0.129 Uiso 1 1 calc R
C5 C 0.7646(15) 1.0005(10) 1.0698(11) 0.096(4) Uiso 1 1 d .
C6 C 0.9016(16) 0.9999(11) 1.0875(12) 0.105(4) Uiso 1 1 d .
H6A H 0.9346 0.9991 1.0350 0.126 Uiso 1 1 calc R
C10 C 0.4508(7) 1.2672(5) 1.0116(5) 0.0283(16) Uani 1 1 d .
H10A H 0.4075 1.3132 0.9986 0.034 Uiso 1 1 calc R
C11 C 0.4993(4) 1.2550(4) 0.8622(3) 0.0264(15) Uani 1 1 d G
C12 C 0.3737(4) 1.2621(4) 0.8032(3) 0.0387(18) Uani 1 1 d G
H12A H 0.2980 1.2554 0.8248 0.046 Uiso 1 1 calc R
C13 C 0.3599(4) 1.2791(4) 0.7123(3) 0.044(2) Uani 1 1 d G
H13A H 0.2749 1.2839 0.6724 0.052 Uiso 1 1 calc R
C14 C 0.4718(5) 1.2890(4) 0.6803(3) 0.0367(18) Uani 1 1 d G
C15 C 0.5975(4) 1.2819(4) 0.7393(3) 0.0371(18) Uani 1 1 d G
H15A H 0.6732 1.2886 0.7176 0.045 Uiso 1 1 calc R
C16 C 0.6112(4) 1.2650(4) 0.8302(3) 0.0312(16) Uani 1 1 d G
H16A H 0.6962 1.2602 0.8701 0.037 Uiso 1 1 calc R
C17 C 0.3385(11) 1.3031(10) 0.5237(7) 0.080(3) Uani 1 1 d .
H17A H 0.3502 1.3146 0.4640 0.119 Uiso 1 1 calc R
H17B H 0.3156 1.3573 0.5600 0.119 Uiso 1 1 calc R
H17C H 0.2604 1.2367 0.5007 0.119 Uiso 1 1 calc R
C21 C 0.3899(4) 1.2778(3) 1.1546(3) 0.0250(15) Uani 1 1 d G
C22 C 0.2846(5) 1.2110(2) 1.1712(3) 0.0340(17) Uani 1 1 d G
H22A H 0.2530 1.1392 1.1382 0.041 Uiso 1 1 calc R
C23 C 0.2260(4) 1.2503(3) 1.2368(3) 0.0357(17) Uani 1 1 d G
H23A H 0.1548 1.2051 1.2480 0.043 Uiso 1 1 calc R
C24 C 0.2727(5) 1.3563(3) 1.2857(3) 0.0307(16) Uani 1 1 d G
C25 C 0.3780(5) 1.4232(2) 1.2690(3) 0.0355(17) Uani 1 1 d G
H25A H 0.4096 1.4949 1.3021 0.043 Uiso 1 1 calc R
C26 C 0.4366(4) 1.3839(3) 1.2035(3) 0.0335(17) Uani 1 1 d G
H26A H 0.5079 1.4291 1.1922 0.040 Uiso 1 1 calc R
C27 C 0.2530(11) 1.4921(7) 1.4012(8) 0.062(3) Uani 1 1 d .
H27A H 0.1979 1.5033 1.4416 0.093 Uiso 1 1 calc R
H27B H 0.2389 1.5264 1.3525 0.093 Uiso 1 1 calc R
H27C H 0.3550 1.5201 1.4472 0.093 Uiso 1 1 calc R
C30 C 0.8418(7) 1.2719(5) 1.1912(5) 0.0285(16) Uani 1 1 d .
H30A H 0.9350 1.3200 1.2397 0.034 Uiso 1 1 calc R
C31 C 0.9168(4) 1.2815(3) 1.0563(3) 0.0229(14) Uani 1 1 d G
C32 C 0.9402(4) 1.2147(2) 0.9831(3) 0.0326(16) Uani 1 1 d G
H32A H 0.8867 1.1431 0.9577 0.039 Uiso 1 1 calc R
C33 C 1.0425(5) 1.2536(3) 0.9474(3) 0.0364(17) Uani 1 1 d G
H33A H 1.0582 1.2084 0.8979 0.044 Uiso 1 1 calc R
C34 C 1.1215(4) 1.3594(3) 0.9849(3) 0.0292(16) Uani 1 1 d G
C35 C 1.0982(4) 1.4263(2) 1.0581(3) 0.0336(17) Uani 1 1 d G
H35A H 1.1516 1.4978 1.0835 0.040 Uiso 1 1 calc R
C36 C 0.9958(5) 1.3873(3) 1.0938(3) 0.0317(16) Uani 1 1 d G
H36A H 0.9801 1.4325 1.1433 0.038 Uiso 1 1 calc R
C37 C 1.3043(9) 1.4955(6) 0.9813(7) 0.050(2) Uani 1 1 d .
H37A H 1.3696 1.5065 0.9477 0.075 Uiso 1 1 calc R
H37B H 1.3600 1.5216 1.0558 0.075 Uiso 1 1 calc R
H37C H 1.2413 1.5316 0.9658 0.075 Uiso 1 1 calc R
C41 C 0.7778(4) 1.2589(4) 1.3308(2) 0.0290(16) Uani 1 1 d G
C42 C 0.9153(4) 1.2769(5) 1.3994(3) 0.048(2) Uani 1 1 d G
H42A H 0.9887 1.2784 1.3760 0.057 Uiso 1 1 calc R
C43 C 0.9444(4) 1.2927(5) 1.5027(3) 0.055(2) Uani 1 1 d G
H43A H 1.0375 1.3049 1.5491 0.066 Uiso 1 1 calc R
C44 C 0.8360(5) 1.2905(5) 1.5374(2) 0.0409(19) Uani 1 1 d G
C45 C 0.6984(4) 1.2725(4) 1.4687(3) 0.0417(19) Uani 1 1 d G
H45A H 0.6251 1.2710 1.4921 0.050 Uiso 1 1 calc R
C46 C 0.6693(4) 1.2567(4) 1.3654(3) 0.0362(18) Uani 1 1 d G
H46A H 0.5763 1.2444 1.3190 0.043 Uiso 1 1 calc R
C47 C 0.9906(12) 1.3276(12) 1.7121(7) 0.095(4) Uani 1 1 d .
H47A H 0.9873 1.3359 1.7789 0.142 Uiso 1 1 calc R
H47B H 1.0606 1.3906 1.7175 0.142 Uiso 1 1 calc R
H47C H 1.0189 1.2708 1.6907 0.142 Uiso 1 1 calc R
Cl1 Cl 0.3713(11) 0.9950(8) 0.2835(8) 0.146(3) Uiso 0.50 1 d PD
Cl2 Cl 0.311(3) 1.010(2) 0.461(2) 0.363(13) Uiso 0.50 1 d PD
C1S C 0.273(6) 0.925(3) 0.336(3) 0.28(3) Uiso 0.50 1 d PD
H1SA H 0.3010 0.8675 0.3419 0.333 Uiso 0.50 1 calc PR
H1SB H 0.1688 0.8965 0.2917 0.333 Uiso 0.50 1 calc PR

loop_
_atom_site_aniso_label
_atom_site_aniso_U_11
_atom_site_aniso_U_22
_atom_site_aniso_U_33
_atom_site_aniso_U_23
_atom_site_aniso_U_13
_atom_site_aniso_U_12
Mo1 0.0247(4) 0.0284(4) 0.0181(3) 0.0101(3) 0.0109(3) 0.0121(3)
Mo2 0.0251(4) 0.0285(4) 0.0181(3) 0.0101(3) 0.0110(3) 0.0120(3)
N1 0.029(3) 0.029(3) 0.022(3) 0.011(2) 0.012(3) 0.010(2)
N2 0.032(3) 0.029(3) 0.024(3) 0.012(2) 0.014(3) 0.016(3)
N3 0.028(3) 0.030(3) 0.026(3) 0.011(2) 0.015(3) 0.012(2)
N4 0.032(3) 0.034(3) 0.020(3) 0.010(2) 0.012(3) 0.013(3)
O1 0.061(4) 0.084(4) 0.037(3) 0.043(3) 0.031(3) 0.039(3)
O2 0.041(3) 0.046(3) 0.038(3) 0.012(2) 0.026(2) 0.021(2)
O3 0.033(3) 0.042(3) 0.042(3) 0.020(2) 0.023(2) 0.013(2)
O4 0.055(4) 0.116(5) 0.022(3) 0.026(3) 0.020(3) 0.042(4)
C10 0.031(4) 0.027(4) 0.029(4) 0.012(3) 0.011(3) 0.016(3)
C11 0.034(4) 0.026(4) 0.024(4) 0.011(3) 0.016(3) 0.013(3)
C12 0.035(4) 0.061(5) 0.040(4) 0.032(4) 0.024(4) 0.025(4)
C13 0.040(4) 0.068(6) 0.038(4) 0.029(4) 0.019(4) 0.032(4)
C14 0.044(4) 0.048(5) 0.028(4) 0.020(3) 0.019(3) 0.022(4)
C15 0.037(4) 0.050(5) 0.043(4) 0.025(4) 0.027(4) 0.023(4)
C16 0.035(4) 0.044(4) 0.027(4) 0.021(3) 0.016(3) 0.022(3)
C17 0.076(7) 0.146(11) 0.051(6) 0.070(7) 0.029(5) 0.059(7)
C21 0.023(3) 0.034(4) 0.023(3) 0.013(3) 0.008(3) 0.017(3)
C22 0.038(4) 0.028(4) 0.034(4) 0.007(3) 0.018(3) 0.012(3)
C23 0.030(4) 0.040(4) 0.034(4) 0.011(3) 0.020(3) 0.008(3)
C24 0.032(4) 0.046(5) 0.023(4) 0.016(3) 0.011(3) 0.025(3)
C25 0.046(4) 0.026(4) 0.036(4) 0.009(3) 0.020(4) 0.015(3)
C26 0.034(4) 0.035(4) 0.040(4) 0.018(3) 0.025(3) 0.012(3)
C27 0.085(7) 0.059(6) 0.065(6) 0.014(5) 0.053(6) 0.042(5)
C30 0.025(4) 0.033(4) 0.026(4) 0.010(3) 0.010(3) 0.011(3)
C31 0.019(3) 0.032(4) 0.020(3) 0.012(3) 0.007(3) 0.012(3)
C32 0.035(4) 0.033(4) 0.033(4) 0.014(3) 0.020(3) 0.012(3)
C33 0.039(4) 0.040(4) 0.035(4) 0.011(3) 0.023(3) 0.016(4)
C34 0.024(4) 0.038(4) 0.027(4) 0.015(3) 0.012(3) 0.012(3)
C35 0.033(4) 0.029(4) 0.036(4) 0.012(3) 0.015(3) 0.010(3)
C36 0.037(4) 0.033(4) 0.030(4) 0.012(3) 0.017(3) 0.017(3)
C37 0.044(5) 0.047(5) 0.072(6) 0.031(4) 0.036(4) 0.015(4)
C41 0.034(4) 0.034(4) 0.021(4) 0.010(3) 0.013(3) 0.015(3)
C42 0.033(4) 0.085(6) 0.029(4) 0.022(4) 0.017(4) 0.024(4)
C43 0.032(4) 0.104(7) 0.035(5) 0.032(5) 0.015(4) 0.028(5)
C44 0.046(5) 0.063(5) 0.020(4) 0.020(4) 0.014(3) 0.026(4)
C45 0.040(4) 0.064(5) 0.032(4) 0.018(4) 0.023(4) 0.026(4)
C46 0.028(4) 0.050(5) 0.027(4) 0.011(3) 0.009(3) 0.017(3)
C47 0.071(7) 0.183(13) 0.037(5) 0.048(7) 0.021(5) 0.055(8)

loop_
_atom_type_symbol
_atom_type_description
_atom_type_scat_dispersion_real
_atom_type_scat_dispersion_imag
_atom_type_scat_source
C C 0.0033 0.0016 'International Tables Vol C Tables 4.2.6.8 and 6.1.1.4'
H H 0.0000 0.0000 'International Tables Vol C Tables 4.2.6.8 and 6.1.1.4'
N N 0.0061 0.0033 'International Tables Vol C Tables 4.2.6.8 and 6.1.1.4'
O O 0.0106 0.0060 'International Tables Vol C Tables 4.2.6.8 and 6.1.1.4'
Mo Mo -1.6832 0.6857 'International Tables Vol C Tables 4.2.6.8 and 6.1.1.4'
Cl Cl 0.1484 0.1585 'International Tables Vol C Tables 4.2.6.8 and 6.1.1.4'

loop_
_geom_angle_atom_site_label_1
_geom_angle_atom_site_label_2
_geom_angle_atom_site_label_3
_geom_angle
_geom_angle_site_symmetry_1
_geom_angle_site_symmetry_3
N3 Mo1 N1 94.8(2) . .
N3 Mo1 Mo2 91.79(15) . .
N1 Mo1 Mo2 92.96(14) . .
N3 Mo1 O01 163.76(19) . .
N1 Mo1 O01 92.81(19) . .
Mo2 Mo1 O01 102.13(12) . .
N3 Mo1 O02 94.09(19) . .
N1 Mo1 O02 162.86(19) . .
Mo2 Mo1 O02 101.37(12) . .
O01 Mo1 O02 75.14(16) . .
N2 Mo2 N4 94.7(2) . .
N2 Mo2 Mo1 91.56(15) . .
N4 Mo2 Mo1 92.67(15) . .
N2 Mo2 O01 163.47(19) . 2_677
N4 Mo2 O01 93.20(19) . 2_677
Mo1 Mo2 O01 102.57(12) . 2_677
N2 Mo2 O02 93.69(19) . 2_677
N4 Mo2 O02 163.05(19) . 2_677
Mo1 Mo2 O02 101.81(12) . 2_677
O01 Mo2 O02 75.22(17) 2_677 2_677
C10 N1 C11 119.0(5) . .
C10 N1 Mo1 117.4(4) . .
C11 N1 Mo1 122.5(4) . .
C10 N2 C21 118.8(5) . .
C10 N2 Mo2 119.2(4) . .
C21 N2 Mo2 122.0(4) . .
C30 N3 C31 118.8(5) . .
C30 N3 Mo1 119.0(4) . .
C31 N3 Mo1 122.2(4) . .
C30 N4 C41 119.2(5) . .
C30 N4 Mo2 118.1(4) . .
C41 N4 Mo2 121.8(4) . .
C14 O1 C17 117.7(6) . .
C24 O2 C27 117.3(6) . .
C34 O3 C37 117.3(5) . .
C44 O4 C47 117.9(6) . .
C1 O01 Mo2 115.2(6) . 2_677
C1 O01 Mo1 115.4(6) . .
Mo2 O01 Mo1 100.13(18) 2_677 .
C5 O02 Mo2 113.7(6) . 2_677
C5 O02 Mo1 115.0(6) . .
Mo2 O02 Mo1 99.42(18) 2_677 .
C2 C1 O01 124.2(13) . .
C2 C1 C5 117.2(13) . 2_677
O01 C1 C5 118.6(11) . 2_677
C3 C2 C1 125.1(16) . .
C2 C3 C4 121.2(14) . .
C6 C4 C3 118.4(14) 2_677 .
C6 C5 O02 121.6(12) . .
C6 C5 C1 116.0(13) . 2_677
O02 C5 C1 122.4(11) . 2_677
C4 C6 C5 122.1(15) 2_677 .
N2 C10 N1 118.8(6) . .
C12 C11 C16 120.0 . .
C12 C11 N1 121.7(3) . .
C16 C11 N1 118.2(3) . .
C11 C12 C13 120.0 . .
C14 C13 C12 120.0 . .
O1 C14 C13 124.7(4) . .
O1 C14 C15 115.3(4) . .
C13 C14 C15 120.0 . .
C14 C15 C16 120.0 . .
C15 C16 C11 120.0 . .
C22 C21 C26 120.0 . .
C22 C21 N2 118.6(3) . .
C26 C21 N2 121.4(3) . .
C23 C22 C21 120.0 . .
C24 C23 C22 120.0 . .
O2 C24 C25 125.1(4) . .
O2 C24 C23 114.9(3) . .
C25 C24 C23 120.0 . .
C24 C25 C26 120.0 . .
C25 C26 C21 120.0 . .
N3 C30 N4 118.4(6) . .
C32 C31 C36 120.0 . .
C32 C31 N3 118.5(3) . .
C36 C31 N3 121.5(3) . .
C31 C32 C33 120.0 . .
C32 C33 C34 120.0 . .
O3 C34 C35 125.0(3) . .
O3 C34 C33 115.0(3) . .
C35 C34 C33 120.0 . .
C34 C35 C36 120.0 . .
C35 C36 C31 120.0 . .
C42 C41 C46 120.0 . .
C42 C41 N4 122.2(3) . .
C46 C41 N4 117.7(3) . .
C43 C42 C41 120.0 . .
C42 C43 C44 120.0 . .
O4 C44 C43 124.9(4) . .
O4 C44 C45 115.1(4) . .
C43 C44 C45 120.0 . .
C46 C45 C44 120.0 . .
C45 C46 C41 120.0 . .
Cl1 C1S Cl2 108(2) . .

loop_
_geom_bond_atom_site_label_1
_geom_bond_atom_site_label_2
_geom_bond_distance
_geom_bond_site_symmetry_2
Mo1 N3 2.103(6) .
Mo1 N1 2.104(6) .
Mo1 Mo2 2.1135(9) .
Mo1 O01 2.131(4) .
Mo1 O02 2.142(4) .
Mo2 N2 2.098(5) .
Mo2 N4 2.104(6) .
Mo2 O01 2.129(4) 2_677
Mo2 O02 2.140(4) 2_677
N1 C10 1.330(9) .
N1 C11 1.431(6) .
N2 C10 1.319(9) .
N2 C21 1.425(6) .
N3 C30 1.324(8) .
N3 C31 1.434(6) .
N4 C30 1.327(9) .
N4 C41 1.438(6) .
O1 C14 1.375(5) .
O1 C17 1.413(11) .
O2 C24 1.365(5) .
O2 C27 1.401(10) .
O3 C34 1.370(5) .
O3 C37 1.410(9) .
O4 C44 1.383(6) .
O4 C47 1.405(11) .
O01 C1 1.465(15) .
O01 Mo2 2.129(4) 2_677
O02 C5 1.483(15) .
O02 Mo2 2.140(4) 2_677
C1 C2 1.335(18) .
C1 C5 1.503(19) 2_677
C2 C3 1.223(17) .
C3 C4 1.470(19) .
C4 C6 1.307(18) 2_677
C5 C6 1.394(19) .
C5 C1 1.503(19) 2_677
C6 C4 1.307(18) 2_677
C11 C12 1.3900 .
C11 C16 1.3900 .
C12 C13 1.3900 .
C13 C14 1.3900 .
C14 C15 1.3900 .
C15 C16 1.3900 .
C21 C22 1.3900 .
C21 C26 1.3900 .
C22 C23 1.3900 .
C23 C24 1.3900 .
C24 C25 1.3900 .
C25 C26 1.3900 .
C31 C32 1.3900 .
C31 C36 1.3900 .
C32 C33 1.3900 .
C33 C34 1.3900 .
C34 C35 1.3900 .
C35 C36 1.3900 .
C41 C42 1.3900 .
C41 C46 1.3900 .
C42 C43 1.3900 .
C43 C44 1.3900 .
C44 C45 1.3900 .
C45 C46 1.3900 .
Cl1 C1S 1.75(2) .
Cl2 C1S 1.77(2) .
